data_2015593
loop_
_publ_author_name
'Onawumi,  O. O. E.'
'Faboya,  O. O. P.'
'Odunola, O. A.'
'Prasad, T. K.'
'Rajasekharan, M. V.'

_publ_section_title
;Solvent water tapes in two hydrates of
 \m-oxo-bis[bis(2,2'-bipyridine-\k^2^<i>N</i>,<i>N</i>')(sulfato-\k<i>O</i>)iron(III)]
;
_journal_coeditor_code BG3017
_journal_issue 10
_journal_name_full 'Acta Crystallographica Section C'
_journal_page_first m480
_journal_page_last m483
_journal_paper_doi 10.1107/S0108270106034275
_journal_volume 62
_journal_year 2006
_chemical_formula_iupac '[Fe2 O (S O4)2 (C10 H8 N2)4] , 15H2 O'
_chemical_formula_moiety 'C40 H32 Fe2 N8 O9 S2 , 15H2 O'
_chemical_formula_sum 'C40 H62 Fe2 N8 O24 S2'
_chemical_formula_weight 1214.80
_chemical_name_systematic
;
\m-oxo-bis[bis(2,2'-bipyridine-\k^2^N,N')(sulfato-\kO)iron(III)]
pentadecahydrate
;
_space_group_IT_number 15
_symmetry_cell_setting monoclinic
_symmetry_space_group_name_Hall '-C 2yc'
_symmetry_space_group_name_H-M 'C 1 2/c 1'
_atom_sites_solution_hydrogens geom
_atom_sites_solution_primary direct
_atom_sites_solution_secondary difmap
_audit_creation_method SHELXL97
_cell_angle_alpha 90.00
_cell_angle_beta 96.288(3)
_cell_angle_gamma 90.00
_cell_formula_units_Z 4
_cell_length_a 12.8303(18)
_cell_length_b 21.819(3)
_cell_length_c 19.312(3)
_cell_measurement_reflns_used 2734
_cell_measurement_temperature 298(2)
_cell_measurement_theta_max 19.52
_cell_measurement_theta_min 2.68
_cell_volume 5373.8(13)
_computing_cell_refinement SMART
_computing_data_collection 'SMART (Bruker, 2000)'
_computing_data_reduction 'SAINT (Bruker, 2000)'
_computing_molecular_graphics 'MERCURY (Macrae <i>et al.</i>,  2006)'
_computing_publication_material SHELXL97
_computing_structure_refinement 'SHELXL97 (Sheldrick, 1997)'
_computing_structure_solution 'SHELXS97 (Sheldrick, 1997)'
_diffrn_ambient_temperature 298(2)
_diffrn_measured_fraction_theta_full 0.996
_diffrn_measured_fraction_theta_max 0.992
_diffrn_measurement_device_type 'Bruker SMART CCD area-detector'
_diffrn_measurement_method '\f and \w'
_diffrn_radiation_monochromator graphite
_diffrn_radiation_source 'fine-focus sealed tube'
_diffrn_radiation_type MoK\a
_diffrn_radiation_wavelength 0.71073
_diffrn_reflns_av_R_equivalents 0.0943
_diffrn_reflns_av_sigmaI/netI 0.1377
_diffrn_reflns_limit_h_max 15
_diffrn_reflns_limit_h_min -15
_diffrn_reflns_limit_k_max 25
_diffrn_reflns_limit_k_min -26
_diffrn_reflns_limit_l_max 11
_diffrn_reflns_limit_l_min -23
_diffrn_reflns_number 12439
_diffrn_reflns_theta_full 25.00
_diffrn_reflns_theta_max 26.04
_diffrn_reflns_theta_min 1.85
_diffrn_standards_number 0
_exptl_absorpt_coefficient_mu 0.706
_exptl_absorpt_correction_T_max 0.919
_exptl_absorpt_correction_T_min 0.738
_exptl_absorpt_correction_type multi-scan
_exptl_absorpt_process_details '(SADABS; Sheldrick, 1996)'
_exptl_crystal_colour red
_exptl_crystal_density_diffrn 1.502
_exptl_crystal_density_method 'not measured'
_exptl_crystal_description block
_exptl_crystal_F_000 2536
_exptl_crystal_size_max 0.30
_exptl_crystal_size_mid 0.12
_exptl_crystal_size_min 0.12
_refine_diff_density_max 0.489
_refine_diff_density_min -0.312
_refine_ls_extinction_method none
_refine_ls_goodness_of_fit_ref 0.844
_refine_ls_hydrogen_treatment constr
_refine_ls_matrix_type full
_refine_ls_number_parameters 353
_refine_ls_number_reflns 5272
_refine_ls_number_restraints 0
_refine_ls_restrained_S_all 0.844
_refine_ls_R_factor_all 0.1132
_refine_ls_R_factor_gt 0.0565
_refine_ls_shift/su_max 0.000
_refine_ls_shift/su_mean 0.000
_refine_ls_structure_factor_coef Fsqd
_refine_ls_weighting_details 'calc w = 1/[\s^2^(Fo^2^)+(0.0091P)^2^] where P=(Fo^2^+2Fc^2^)/3'
_refine_ls_weighting_scheme calc
_refine_ls_wR_factor_gt 0.0930
_refine_ls_wR_factor_ref 0.1070
_reflns_number_gt 2798
_reflns_number_total 5272
_reflns_threshold_expression I>2\s(I)
_cod_data_source_file bg3017.cif
_cod_data_source_block II
_cod_original_cell_volume 5373.6(13)
_cod_original_sg_symbol_H-M C2/c
_cod_database_code 2015593
_cod_database_fobs_code 2015593

loop_
_symmetry_equiv_pos_as_xyz
'x, y, z'
'-x, y, -z+1/2'
'x+1/2, y+1/2, z'
'-x+1/2, y+1/2, -z+1/2'
'-x, -y, -z'
'x, -y, z-1/2'
'-x+1/2, -y+1/2, -z'
'x+1/2, -y+1/2, z-1/2'

loop_
_atom_site_type_symbol
_atom_site_label
_atom_site_fract_x
_atom_site_fract_y
_atom_site_fract_z
_atom_site_U_iso_or_equiv
_atom_site_adp_type
_atom_site_calc_flag
_atom_site_refinement_flags
_atom_site_occupancy
_atom_site_disorder_assembly
_atom_site_disorder_group
Fe Fe 0.89766(4) 0.13570(2) 0.18047(3) 0.03141(17) Uani d . 1 . .
S S 0.73904(9) 0.24448(6) 0.21837(6) 0.0486(3) Uani d . 1 . .
C C1 1.0379(3) 0.23811(18) 0.1363(2) 0.0415(11) Uani d . 1 . .
H H1 1.0672 0.2348 0.1823 0.050 Uiso calc R 1 . .
C C2 1.0804(3) 0.27871(19) 0.0938(2) 0.0496(12) Uani d . 1 . .
H H2 1.1373 0.3030 0.1105 0.060 Uiso calc R 1 . .
C C3 1.0367(4) 0.2829(2) 0.0254(2) 0.0552(13) Uani d . 1 . .
H H3 1.0648 0.3100 -0.0048 0.066 Uiso calc R 1 . .
C C4 0.9526(3) 0.24746(19) 0.0019(2) 0.0464(11) Uani d . 1 . .
H H4 0.9229 0.2501 -0.0441 0.056 Uiso calc R 1 . .
C C5 0.9124(3) 0.20763(17) 0.04782(19) 0.0317(9) Uani d . 1 . .
C C6 0.8209(3) 0.16756(18) 0.02842(19) 0.0346(10) Uani d . 1 . .
C C7 0.7653(3) 0.16842(19) -0.0366(2) 0.0438(11) Uani d . 1 . .
H H7 0.7848 0.1947 -0.0708 0.053 Uiso calc R 1 . .
C C8 0.6813(3) 0.1304(2) -0.0505(2) 0.0543(13) Uani d . 1 . .
H H8 0.6429 0.1306 -0.0943 0.065 Uiso calc R 1 . .
C C9 0.6538(3) 0.0916(2) 0.0006(2) 0.0553(13) Uani d . 1 . .
H H9 0.5975 0.0648 -0.0080 0.066 Uiso calc R 1 . .
C C10 0.7120(3) 0.0937(2) 0.0647(2) 0.0502(12) Uani d . 1 . .
H H10 0.6926 0.0684 0.0999 0.060 Uiso calc R 1 . .
C C11 0.7565(3) 0.0464(2) 0.2534(2) 0.0512(12) Uani d . 1 . .
H H11 0.7271 0.0824 0.2684 0.061 Uiso calc R 1 . .
C C12 0.7198(4) -0.0085(2) 0.2747(2) 0.0675(15) Uani d . 1 . .
H H12 0.6671 -0.0100 0.3041 0.081 Uiso calc R 1 . .
C C13 0.7627(4) -0.0613(2) 0.2515(3) 0.0691(15) Uani d . 1 . .
H H13 0.7393 -0.0994 0.2649 0.083 Uiso calc R 1 . .
C C14 0.8400(4) -0.0572(2) 0.2086(2) 0.0553(13) Uani d . 1 . .
H H14 0.8694 -0.0928 0.1927 0.066 Uiso calc R 1 . .
C C15 0.8747(3) -0.00177(19) 0.18884(19) 0.0368(10) Uani d . 1 . .
C C16 0.9583(3) 0.00621(18) 0.14335(19) 0.0351(10) Uani d . 1 . .
C C17 1.0081(4) -0.0425(2) 0.1154(2) 0.0571(13) Uani d . 1 . .
H H17 0.9878 -0.0826 0.1236 0.068 Uiso calc R 1 . .
C C18 1.0880(4) -0.0310(2) 0.0751(3) 0.0648(15) Uani d . 1 . .
H H18 1.1227 -0.0634 0.0564 0.078 Uiso calc R 1 . .
C C19 1.1160(4) 0.0275(2) 0.0629(2) 0.0592(13) Uani d . 1 . .
H H19 1.1696 0.0360 0.0355 0.071 Uiso calc R 1 . .
C C20 1.0632(3) 0.0741(2) 0.0919(2) 0.0486(12) Uani d . 1 . .
H H20 1.0828 0.1143 0.0839 0.058 Uiso calc R 1 . .
N N1 0.9559(2) 0.20288(13) 0.11433(15) 0.0310(8) Uani d . 1 . .
N N2 0.7950(2) 0.13039(14) 0.07900(15) 0.0339(8) Uani d . 1 . .
N N3 0.8341(2) 0.05052(15) 0.21133(15) 0.0363(8) Uani d . 1 . .
N N4 0.9848(2) 0.06455(14) 0.13131(15) 0.0351(8) Uani d . 1 . .
O O1 1.0000 0.14584(15) 0.2500 0.0377(9) Uani d S 1 . .
O O2 0.7855(2) 0.18168(12) 0.21883(13) 0.0486(8) Uani d . 1 A .
O O3 0.8176(2) 0.28896(13) 0.20367(17) 0.0741(10) Uani d . 1 A .
O O4A 0.7127(7) 0.2603(3) 0.2861(5) 0.063(2) Uani d P 0.73 A 1
O O4B 0.6799(18) 0.2344(7) 0.2884(12) 0.042(5) Uani d P 0.27 A 2
O O5 0.6494(2) 0.24552(14) 0.16478(13) 0.0586(9) Uani d . 1 A .
O O1W 0.5232(3) -0.05293(16) 0.14043(17) 0.1062(13) Uani d . 1 . .
H H1A 0.5705 -0.0694 0.1179 0.149 Uiso d R 1 . .
H H1B 0.5386 -0.0499 0.1851 0.149 Uiso d R 1 . .
O O2W 0.5439(2) 0.31039(13) 0.34690(15) 0.0749(10) Uani d . 1 . .
H H2A 0.4952 0.2850 0.3461 0.105 Uiso d R 1 . .
H H2B 0.5790 0.2902 0.3303 0.105 Uiso d R 1 . .
O O3W 0.3343(3) 0.06428(16) -0.04512(18) 0.1130(14) Uani d . 1 . .
H H3A 0.3589 0.0600 -0.0100 0.158 Uiso d R 1 . .
H H3B 0.2831 0.0844 -0.0513 0.158 Uiso d R 1 . .
O O4W 0.3144(3) 0.34396(17) 0.03695(18) 0.1123(14) Uani d . 1 . .
H H4A 0.2869 0.3385 -0.0046 0.157 Uiso d R 1 . .
H H4B 0.3405 0.3204 0.0717 0.157 Uiso d R 1 . .
O O5W 0.0000 0.35972(19) 0.2500 0.0686(13) Uani d S 1 . .
H H5A 0.0400 0.3302 0.2396 0.096 Uiso d R 1 . .
O O6W 0.2770(3) 0.1732(2) 0.10101(19) 0.1309(16) Uani d . 1 . .
H H6A 0.2831 0.1985 0.1347 0.183 Uiso d R 1 . .
H H6B 0.3112 0.1408 0.1005 0.183 Uiso d R 1 . .
O O7W 0.4279(3) 0.05275(18) 0.0935(2) 0.1252(15) Uani d . 1 . .
H H7A 0.4825 0.0268 0.0926 0.175 Uiso d R 1 . .
H H7B 0.4611 0.0781 0.1285 0.175 Uiso d R 1 . .
O O8W 0.5046(3) 0.15009(18) 0.1765(2) 0.1422(17) Uani d . 1 . .
H H8A 0.4501 0.1730 0.1854 0.199 Uiso d R 1 . .
H H8B 0.5313 0.1785 0.1662 0.199 Uiso d R 1 . .

loop_
_atom_site_aniso_label
_atom_site_aniso_U_11
_atom_site_aniso_U_22
_atom_site_aniso_U_33
_atom_site_aniso_U_12
_atom_site_aniso_U_13
_atom_site_aniso_U_23
Fe 0.0316(3) 0.0338(3) 0.0290(3) -0.0002(3) 0.0038(2) -0.0007(3)
S 0.0460(8) 0.0631(9) 0.0356(6) 0.0235(7) -0.0005(6) -0.0037(6)
C1 0.044(3) 0.038(3) 0.040(3) -0.004(2) -0.003(2) -0.003(2)
C2 0.050(3) 0.043(3) 0.057(3) -0.007(2) 0.010(2) 0.005(2)
C3 0.054(3) 0.062(3) 0.053(3) -0.007(3) 0.019(2) 0.019(3)
C4 0.049(3) 0.052(3) 0.039(3) -0.004(2) 0.007(2) 0.008(2)
C5 0.034(3) 0.030(2) 0.031(2) 0.0062(19) 0.0041(19) -0.0012(19)
C6 0.035(3) 0.040(3) 0.029(2) 0.012(2) 0.0020(19) -0.004(2)
C7 0.035(3) 0.058(3) 0.038(3) 0.007(2) 0.000(2) 0.002(2)
C8 0.047(3) 0.064(3) 0.047(3) 0.009(3) -0.017(2) -0.010(3)
C9 0.044(3) 0.056(3) 0.064(3) -0.006(2) -0.008(3) -0.004(3)
C10 0.048(3) 0.057(3) 0.046(3) -0.015(2) 0.003(2) 0.003(2)
C11 0.049(3) 0.055(3) 0.053(3) -0.003(3) 0.019(2) -0.009(3)
C12 0.072(4) 0.062(4) 0.074(4) -0.021(3) 0.031(3) 0.001(3)
C13 0.077(4) 0.049(3) 0.083(4) -0.029(3) 0.013(3) 0.015(3)
C14 0.063(4) 0.038(3) 0.066(3) -0.006(3) 0.013(3) -0.006(3)
C15 0.043(3) 0.031(2) 0.036(2) -0.004(2) 0.001(2) -0.002(2)
C16 0.035(3) 0.032(3) 0.036(2) 0.006(2) -0.0030(19) -0.004(2)
C17 0.058(4) 0.035(3) 0.079(3) 0.004(2) 0.010(3) -0.005(3)
C18 0.068(4) 0.045(3) 0.085(4) 0.021(3) 0.025(3) -0.018(3)
C19 0.055(3) 0.065(4) 0.062(3) 0.016(3) 0.025(3) -0.006(3)
C20 0.047(3) 0.048(3) 0.054(3) 0.002(2) 0.018(2) 0.000(2)
N1 0.036(2) 0.0279(19) 0.0283(18) -0.0061(16) 0.0009(15) 0.0039(15)
N2 0.031(2) 0.033(2) 0.0370(19) -0.0007(17) 0.0016(15) -0.0038(17)
N3 0.034(2) 0.044(2) 0.0314(19) -0.0052(17) 0.0072(16) -0.0005(17)
N4 0.036(2) 0.035(2) 0.0344(19) 0.0034(17) 0.0069(16) -0.0034(17)
O1 0.040(2) 0.038(2) 0.035(2) 0.000 0.0009(18) 0.000
O2 0.0440(19) 0.0472(18) 0.0577(18) 0.0174(15) 0.0191(15) 0.0017(15)
O3 0.065(2) 0.045(2) 0.108(3) -0.0047(18) -0.007(2) -0.007(2)
O4A 0.076(6) 0.075(6) 0.040(3) 0.021(4) 0.015(4) -0.006(4)
O4B 0.059(13) 0.031(10) 0.040(7) 0.013(7) 0.024(8) 0.006(8)
O5 0.0423(19) 0.085(2) 0.0461(17) 0.0111(17) -0.0068(15) 0.0130(17)
O1W 0.111(3) 0.119(3) 0.084(3) -0.001(3) -0.011(2) 0.001(2)
O2W 0.065(2) 0.064(2) 0.100(3) -0.0165(18) 0.0280(19) -0.022(2)
O3W 0.124(4) 0.102(3) 0.114(3) 0.009(3) 0.018(3) 0.020(3)
O4W 0.110(3) 0.139(4) 0.085(3) 0.028(3) -0.001(2) 0.012(3)
O5W 0.072(3) 0.058(3) 0.077(3) 0.000 0.014(3) 0.000
O6W 0.112(3) 0.181(4) 0.100(3) 0.027(3) 0.013(3) -0.033(3)
O7W 0.103(3) 0.141(4) 0.131(4) -0.001(3) 0.011(3) 0.028(3)
O8W 0.124(4) 0.106(4) 0.202(5) -0.015(3) 0.038(3) 0.026(3)

loop_
_atom_type_symbol
_atom_type_description
_atom_type_scat_dispersion_real
_atom_type_scat_dispersion_imag
_atom_type_scat_source
C C 0.0033 0.0016 'International Tables Vol C Tables 4.2.6.8 and 6.1.1.4'
H H 0.0000 0.0000 'International Tables Vol C Tables 4.2.6.8 and 6.1.1.4'
N N 0.0061 0.0033 'International Tables Vol C Tables 4.2.6.8 and 6.1.1.4'
O O 0.0106 0.0060 'International Tables Vol C Tables 4.2.6.8 and 6.1.1.4'
S S 0.1246 0.1234 'International Tables Vol C Tables 4.2.6.8 and 6.1.1.4'
Fe Fe 0.3463 0.8444 'International Tables Vol C Tables 4.2.6.8 and 6.1.1.4'

loop_
_geom_angle_atom_site_label_1
_geom_angle_atom_site_label_2
_geom_angle_atom_site_label_3
_geom_angle_site_symmetry_3
_geom_angle
_geom_angle_publ_flag
O1 Fe O2 . 99.32(10) n
O1 Fe N1 . 95.06(11) n
O2 Fe N1 . 101.19(11) n
O1 Fe N3 . 99.75(12) n
O2 Fe N3 . 91.21(12) n
N1 Fe N3 . 158.88(11) n
O1 Fe N4 . 92.60(11) n
O2 Fe N4 . 162.84(12) n
N1 Fe N4 . 89.91(12) n
N3 Fe N4 . 74.54(13) n
O1 Fe N2 . 167.70(9) n
O2 Fe N2 . 88.36(11) n
N1 Fe N2 . 73.91(12) n
N3 Fe N2 . 89.60(11) n
N4 Fe N2 . 82.15(11) n
O4A S O3 . 104.9(3) ?
O4A S O5 . 113.5(4) ?
O3 S O5 . 111.18(18) ?
O4A S O2 . 110.5(4) ?
O3 S O2 . 109.25(17) ?
O5 S O2 . 107.51(17) ?
O3 S O4B . 130.3(6) ?
O5 S O4B . 100.8(9) ?
O2 S O4B . 95.3(7) ?
N1 C1 C2 . 122.6(4) ?
N1 C1 H1 . 118.7 ?
C2 C1 H1 . 118.7 ?
C1 C2 C3 . 118.2(4) ?
C1 C2 H2 . 120.9 ?
C3 C2 H2 . 120.9 ?
C4 C3 C2 . 120.2(4) ?
C4 C3 H3 . 119.9 ?
C2 C3 H3 . 119.9 ?
C3 C4 C5 . 118.8(4) ?
C3 C4 H4 . 120.6 ?
C5 C4 H4 . 120.6 ?
N1 C5 C4 . 121.0(4) ?
N1 C5 C6 . 115.5(3) ?
C4 C5 C6 . 123.5(4) ?
N2 C6 C7 . 122.0(4) ?
N2 C6 C5 . 115.3(3) ?
C7 C6 C5 . 122.8(4) ?
C8 C7 C6 . 119.4(4) ?
C8 C7 H7 . 120.3 ?
C6 C7 H7 . 120.3 ?
C7 C8 C9 . 119.5(4) ?
C7 C8 H8 . 120.3 ?
C9 C8 H8 . 120.3 ?
C8 C9 C10 . 118.0(4) ?
C8 C9 H9 . 121.0 ?
C10 C9 H9 . 121.0 ?
N2 C10 C9 . 123.2(4) ?
N2 C10 H10 . 118.4 ?
C9 C10 H10 . 118.4 ?
N3 C11 C12 . 122.5(4) ?
N3 C11 H11 . 118.8 ?
C12 C11 H11 . 118.8 ?
C11 C12 C13 . 118.3(5) ?
C11 C12 H12 . 120.8 ?
C13 C12 H12 . 120.8 ?
C14 C13 C12 . 119.2(5) ?
C14 C13 H13 . 120.4 ?
C12 C13 H13 . 120.4 ?
C15 C14 C13 . 120.8(5) ?
C15 C14 H14 . 119.6 ?
C13 C14 H14 . 119.6 ?
N3 C15 C14 . 121.0(4) ?
N3 C15 C16 . 115.2(4) ?
C14 C15 C16 . 123.8(4) ?
N4 C16 C17 . 121.7(4) ?
N4 C16 C15 . 115.5(4) ?
C17 C16 C15 . 122.8(4) ?
C18 C17 C16 . 119.0(4) ?
C18 C17 H17 . 120.5 ?
C16 C17 H17 . 120.5 ?
C19 C18 C17 . 120.0(4) ?
C19 C18 H18 . 120.0 ?
C17 C18 H18 . 120.0 ?
C18 C19 C20 . 118.2(4) ?
C18 C19 H19 . 120.9 ?
C20 C19 H19 . 120.9 ?
N4 C20 C19 . 123.3(4) ?
N4 C20 H20 . 118.3 ?
C19 C20 H20 . 118.3 ?
C1 N1 C5 . 119.2(3) ?
C1 N1 Fe . 121.5(3) ?
C5 N1 Fe . 119.2(3) ?
C10 N2 C6 . 117.9(3) ?
C10 N2 Fe . 126.1(3) ?
C6 N2 Fe . 115.9(2) ?
C15 N3 C11 . 118.3(3) ?
C15 N3 Fe . 118.3(3) ?
C11 N3 Fe . 123.4(3) ?
C20 N4 C16 . 117.7(4) ?
C20 N4 Fe . 125.8(3) ?
C16 N4 Fe . 116.5(3) ?
Fe O1 Fe 2_755 165.8(2) y
S O2 Fe . 140.75(17) ?
H1A O1W H1B . 115.9 ?
H2A O2W H2B . 95.2 ?
H3A O3W H3B . 119.1 ?
H4A O4W H4B . 136.2 ?
H6A O6W H6B . 123.7 ?
H7A O7W H7B . 95.3 ?
H8A O8W H8B . 88.8 ?

loop_
_geom_bond_atom_site_label_1
_geom_bond_atom_site_label_2
_geom_bond_site_symmetry_2
_geom_bond_distance
_geom_bond_publ_flag
Fe O1 . 1.7860(7) y
Fe O2 . 1.965(3) y
Fe N1 . 2.132(3) y
Fe N3 . 2.140(3) y
Fe N4 . 2.190(3) y
Fe N2 . 2.241(3) y
S O4A . 1.429(9) ?
S O3 . 1.450(3) ?
S O5 . 1.461(3) ?
S O2 . 1.494(3) ?
S O4B . 1.64(2) ?
C1 N1 . 1.334(4) ?
C1 C2 . 1.361(5) ?
C1 H1 . 0.9300 ?
C2 C3 . 1.381(5) ?
C2 H2 . 0.9300 ?
C3 C4 . 1.364(5) ?
C3 H3 . 0.9300 ?
C4 C5 . 1.381(5) ?
C4 H4 . 0.9300 ?
C5 N1 . 1.347(4) ?
C5 C6 . 1.479(5) ?
C6 N2 . 1.339(4) ?
C6 C7 . 1.375(5) ?
C7 C8 . 1.364(5) ?
C7 H7 . 0.9300 ?
C8 C9 . 1.374(6) ?
C8 H8 . 0.9300 ?
C9 C10 . 1.376(5) ?
C9 H9 . 0.9300 ?
C10 N2 . 1.337(5) ?
C10 H10 . 0.9300 ?
C11 N3 . 1.355(5) ?
C11 C12 . 1.367(6) ?
C11 H11 . 0.9300 ?
C12 C13 . 1.374(6) ?
C12 H12 . 0.9300 ?
C13 C14 . 1.362(6) ?
C13 H13 . 0.9300 ?
C14 C15 . 1.358(5) ?
C14 H14 . 0.9300 ?
C15 N3 . 1.346(4) ?
C15 C16 . 1.470(5) ?
C16 N4 . 1.344(4) ?
C16 C17 . 1.380(5) ?
C17 C18 . 1.375(6) ?
C17 H17 . 0.9300 ?
C18 C19 . 1.354(6) ?
C18 H18 . 0.9300 ?
C19 C20 . 1.375(5) ?
C19 H19 . 0.9300 ?
C20 N4 . 1.342(5) ?
C20 H20 . 0.9300 ?
O1 Fe 2_755 1.7860(7) ?
O1W H1A . 0.8618 ?
O1W H1B . 0.8671 ?
O2W H2A . 0.8330 ?
O2W H2B . 0.7293 ?
O3W H3A . 0.7218 ?
O3W H3B . 0.7883 ?
O4W H4A . 0.8498 ?
O4W H4B . 0.8816 ?
O5W H5A . 0.8613 ?
O6W H6A . 0.8499 ?
O6W H6B . 0.8318 ?
O7W H7A . 0.9019 ?
O7W H7B . 0.9381 ?
O8W H8A . 0.8917 ?
O8W H8B . 0.7465 ?

loop_
_geom_hbond_atom_site_label_D
_geom_hbond_atom_site_label_H
_geom_hbond_atom_site_label_A
_geom_hbond_site_symmetry_A
_geom_hbond_distance_DH
_geom_hbond_distance_HA
_geom_hbond_distance_DA
_geom_hbond_angle_DHA
_geom_hbond_publ_flag
O1W H1A O3W 5_655 0.86 1.96 2.744(5) 150 y
O1W H1B O5W 3_545 0.87 2.42 2.887(4) 115 y
O2W H2A O5 2_655 0.83 2.04 2.843(4) 163 y
O2W H2B O4A . 0.73 2.10 2.797(9) 160 y
O3W H3A O7W . 0.72 2.10 2.825(5) 177 y
O3W H3B O4W 7_555 0.79 2.04 2.782(5) 157 y
O4W H4A O6W 7_555 0.85 1.97 2.816(5) 179 y
O4W H4B O2W 2_655 0.88 2.05 2.825(5) 146 y
O5W H5A O3 2_655 0.86 2.22 2.864(4) 132 y
O6W H6A O4A 2_655 0.85 2.04 2.884(3) 176 y
O6W H6B O7W . 0.83 2.45 3.277(6) 173 y
O7W H7A O1W . 0.90 2.01 2.717(5) 134 y
O7W H7B O8W . 0.94 1.88 2.774(6) 159 y
O8W H8A O4B 2_655 0.89 2.24 3.131(6) 176 y
O8W H8B O5 . 0.75 2.11 2.816(5) 159 y
